data_4030547
loop_
_publ_author_name
'Thaharn, Watcharaporn'
'Soorukram, Darunee'
'Kuhakarn, Chutima'
'Tuchinda, Patoomratana'
'Pakawatchai, Chaveng'
'Saithong, Saowanit'
'Reutrakul, Vichai'
'Pohmakotr, Manat'

_publ_section_title
;
 Asymmetric Synthesis of gem-Difluoromethylenated Linear Triquinanes via
 Cascade gem-Difluoroalkyl Radical Cyclization.
;
_journal_issue 2
_journal_name_full 'The Journal of organic chemistry'
_journal_page_first 816
_journal_page_last 827
_journal_paper_doi 10.1021/jo5022579
_journal_volume 80
_journal_year 2015
_chemical_absolute_configuration unk
_chemical_formula_moiety 'C19 H22 F2 O2'
_chemical_formula_sum 'C19 H22 F2 O2'
_chemical_formula_weight 320.36
_chemical_name_systematic
;
 ?
;
_space_group_crystal_system orthorhombic
_space_group_IT_number 19
_space_group_name_Hall 'P 2ac 2ab'
_space_group_name_H-M_alt 'P 21 21 21'
_symmetry_space_group_name_Hall 'P 2ac 2ab'
_symmetry_space_group_name_H-M 'P 21 21 21'
_atom_sites_solution_hydrogens geom
_atom_sites_solution_primary direct
_atom_sites_solution_secondary difmap
_audit_creation_method SHELXL-2014
_cell_angle_alpha 90
_cell_angle_beta 90
_cell_angle_gamma 90
_cell_formula_units_Z 4
_cell_length_a 6.0115(4)
_cell_length_b 7.0059(4)
_cell_length_c 38.087(2)
_cell_measurement_reflns_used 1704
_cell_measurement_temperature 293(2)
_cell_measurement_theta_max 19.59
_cell_measurement_theta_min 3.10
_cell_volume 1604.07(16)
_computing_cell_refinement 'SAINT (Bruker, 2003)'
_computing_data_collection 'SMART (Bruker, 1998)'
_computing_data_reduction 'SAINT (Bruker, 2003)'
_computing_molecular_graphics 'Mercury 3.3 (Macrea <i>et al</i>., 2008)'
_computing_publication_material 'WinGX publication routines (Farrugia, 2012)'
_computing_structure_refinement 'SHELXL-2014 (Sheldrick, 2014)'
_computing_structure_solution 'SHELXL-2013 (Sheldrick, 2013)'
_diffrn_ambient_temperature 293(2)
_diffrn_measured_fraction_theta_full 0.950
_diffrn_measured_fraction_theta_max 0.982
_diffrn_measurement_device_type 'Bruker APEX CCD area-detector'
_diffrn_measurement_method 'Frames, each covering 0.3 \% in \w'
_diffrn_radiation_type MoK\a
_diffrn_radiation_wavelength 0.71073
_diffrn_reflns_av_R_equivalents 0.1061
_diffrn_reflns_av_unetI/netI 0.0752
_diffrn_reflns_Laue_measured_fraction_full 0.950
_diffrn_reflns_Laue_measured_fraction_max 0.982
_diffrn_reflns_limit_h_max 7
_diffrn_reflns_limit_h_min -7
_diffrn_reflns_limit_k_max 8
_diffrn_reflns_limit_k_min -8
_diffrn_reflns_limit_l_max 45
_diffrn_reflns_limit_l_min -45
_diffrn_reflns_number 14779
_diffrn_reflns_point_group_measured_fraction_full 0.951
_diffrn_reflns_point_group_measured_fraction_max 0.984
_diffrn_reflns_theta_full 25.242
_diffrn_reflns_theta_max 24.994
_diffrn_reflns_theta_min 2.956
_diffrn_source 'fine-focus sealed tube'
_exptl_absorpt_coefficient_mu 0.100
_exptl_absorpt_correction_T_max 1.000
_exptl_absorpt_correction_T_min 0.711474
_exptl_absorpt_correction_type multi-scan
_exptl_absorpt_process_details 'SADABS (Bruker, 2003)'
_exptl_crystal_colour Colourless
_exptl_crystal_density_diffrn 1.327
_exptl_crystal_density_method none
_exptl_crystal_description Block
_exptl_crystal_F_000 680
_exptl_crystal_size_max 0.286
_exptl_crystal_size_mid 0.106
_exptl_crystal_size_min 0.053
_refine_diff_density_max 0.217
_refine_diff_density_min -0.184
_refine_diff_density_rms 0.048
_refine_ls_abs_structure_details
;
 Flack x determined using 796 quotients [(I+)-(I-)]/[(I+)+(I-)]
 (Parsons, Flack and Wagner, Acta Cryst. B69 (2013) 249-259).
;
_refine_ls_abs_structure_Flack 0.3(8)
_refine_ls_extinction_coef 2.59(14)
_refine_ls_extinction_expression Fc^*^=kFc[1+0.001xFc^2^\l^3^/sin(2\q)]^-1/4^
_refine_ls_extinction_method SHELXL
_refine_ls_goodness_of_fit_ref 1.169
_refine_ls_hydrogen_treatment constr
_refine_ls_matrix_type full
_refine_ls_number_parameters 211
_refine_ls_number_reflns 2758
_refine_ls_number_restraints 0
_refine_ls_restrained_S_all 1.169
_refine_ls_R_factor_all 0.0777
_refine_ls_R_factor_gt 0.0655
_refine_ls_shift/su_max 0.000
_refine_ls_shift/su_mean 0.000
_refine_ls_structure_factor_coef Fsqd
_refine_ls_weighting_details 'w=1/[\s^2^(Fo^2^)+(0.0694P)^2^+0.0693P] where P=(Fo^2^+2Fc^2^)/3'
_refine_ls_weighting_scheme calc
_refine_ls_wR_factor_gt 0.1391
_refine_ls_wR_factor_ref 0.1450
_reflns_Friedel_coverage 0.667
_reflns_Friedel_fraction_full 0.953
_reflns_Friedel_fraction_max 0.988
_reflns_number_gt 2378
_reflns_number_total 2758
_reflns_threshold_expression 'I > 2\s(I)'
_cod_data_source_file jo5022579_si_001.cif
_cod_data_source_block shelx
_cod_original_cell_volume 1604.05(17)
_cod_database_code 4030547
_shelx_space_group_comment
;
The symmetry employed for this shelxl refinement is uniquely defined
by the following loop, which should always be used as a source of
symmetry information in preference to the above space-group names.
They are only intended as comments.
;
_shelxl_version_number 2014-3

loop_
_space_group_symop_operation_xyz
'x, y, z'
'-x+1/2, -y, z+1/2'
'-x, y+1/2, -z+1/2'
'x+1/2, -y+1/2, -z'

loop_
_atom_site_label
_atom_site_type_symbol
_atom_site_fract_x
_atom_site_fract_y
_atom_site_fract_z
_atom_site_U_iso_or_equiv
_atom_site_adp_type
_atom_site_occupancy
_atom_site_site_symmetry_order
_atom_site_calc_flag
_atom_site_refinement_flags_posn
_atom_site_refinement_flags_adp
C1 C 0.2331(8) 0.8200(8) 0.62909(11) 0.0532(13) Uani 1 1 d . .
H1 H 0.2296 0.6836 0.6335 0.064 Uiso 1 1 calc R U
H1' H 0.3835 0.8660 0.6328 0.064 Uiso 1 1 calc R U
C2 C 0.0691(6) 0.9245(6) 0.65324(10) 0.0366(10) Uani 1 1 d . .
C3 C 0.0289(7) 1.1068(7) 0.63164(11) 0.0435(11) Uani 1 1 d . .
C3A C 0.0157(7) 1.0501(7) 0.59329(9) 0.0435(11) Uani 1 1 d . .
H3A H 0.0841 1.1491 0.5787 0.052 Uiso 1 1 calc R U
C3B C -0.2197(7) 1.0027(7) 0.57935(10) 0.0436(12) Uani 1 1 d . .
H3B H -0.3227 0.9755 0.5987 0.052 Uiso 1 1 calc R U
C4 C -0.3136(8) 1.1510(7) 0.55486(11) 0.0509(13) Uani 1 1 d . .
C5 C -0.2875(10) 1.0780(9) 0.51751(12) 0.0719(17) Uani 1 1 d . .
H5' H -0.4295 1.0365 0.5081 0.086 Uiso 1 1 calc R U
H5 H -0.2273 1.1767 0.5024 0.086 Uiso 1 1 calc R U
C6 C -0.1281(10) 0.9122(9) 0.52037(11) 0.0677(16) Uani 1 1 d . .
H6' H 0.0250 0.9556 0.5193 0.081 Uiso 1 1 calc R U
H6 H -0.1533 0.8204 0.5017 0.081 Uiso 1 1 calc R U
C6A C -0.1809(9) 0.8245(8) 0.55651(12) 0.0553(13) Uani 1 1 d . .
H6A H -0.3167 0.7475 0.5553 0.066 Uiso 1 1 calc R U
C7 C 0.0023(9) 0.7140(8) 0.57434(12) 0.0603(14) Uani 1 1 d . .
H7 H 0.0845 0.6384 0.5574 0.072 Uiso 1 1 calc R U
H7' H -0.0584 0.6294 0.5921 0.072 Uiso 1 1 calc R U
C7A C 0.1539(8) 0.8650(8) 0.59123(11) 0.0541(14) Uani 1 1 d . .
H7A H 0.2837 0.8862 0.5762 0.065 Uiso 1 1 calc R U
C8 C -0.4080(12) 1.3118(9) 0.56404(14) 0.0751(18) Uani 1 1 d . .
H8' H -0.4218 1.3432 0.5877 0.090 Uiso 1 1 calc R U
H8 H -0.4612 1.3948 0.5469 0.090 Uiso 1 1 calc R U
C9 C 0.1425(6) 0.9603(6) 0.69078(9) 0.0338(10) Uani 1 1 d . .
C10 C 0.3484(7) 0.9079(6) 0.70346(10) 0.0362(10) Uani 1 1 d . .
H10 H 0.4531 0.8582 0.6880 0.043 Uiso 1 1 calc R U
C11 C 0.4041(7) 0.9273(6) 0.73868(11) 0.0382(10) Uani 1 1 d . .
H11 H 0.5431 0.8888 0.7467 0.046 Uiso 1 1 calc R U
C12 C 0.2504(6) 1.0047(6) 0.76175(10) 0.0347(9) Uani 1 1 d . .
C13 C 0.0463(7) 1.0649(6) 0.74924(10) 0.0413(11) Uani 1 1 d . .
H13 H -0.0552 1.1215 0.7644 0.050 Uiso 1 1 calc R U
C14 C -0.0072(7) 1.0416(6) 0.71442(9) 0.0390(11) Uani 1 1 d . .
H14 H -0.1461 1.0809 0.7065 0.047 Uiso 1 1 calc R U
C15 C 0.4767(7) 0.9370(7) 0.81204(11) 0.0487(12) Uani 1 1 d . .
H15A H 0.4758 0.9548 0.8370 0.073 Uiso 1 1 calc R U
H15B H 0.6095 0.9920 0.8024 0.073 Uiso 1 1 calc R U
H15C H 0.4728 0.8030 0.8068 0.073 Uiso 1 1 calc R U
O2 O -0.1423(5) 0.8301(4) 0.65280(7) 0.0447(9) Uani 1 1 d . .
H2 H -0.1443 0.7468 0.6679 0.067 Uiso 1 1 calc R U
O12 O 0.2866(5) 1.0278(4) 0.79707(7) 0.0436(8) Uani 1 1 d . .
F3A F -0.1501(5) 1.2087(4) 0.64263(6) 0.0645(10) Uani 1 1 d . .
F3B F 0.2078(6) 1.2244(5) 0.63661(7) 0.0745(11) Uani 1 1 d . .

loop_
_atom_site_aniso_label
_atom_site_aniso_U_11
_atom_site_aniso_U_22
_atom_site_aniso_U_33
_atom_site_aniso_U_23
_atom_site_aniso_U_13
_atom_site_aniso_U_12
C1 0.046(3) 0.072(3) 0.042(2) -0.007(2) 0.0018(19) 0.012(3)
C2 0.030(2) 0.041(2) 0.039(2) 0.0016(17) 0.0021(16) -0.0003(19)
C3 0.042(2) 0.042(2) 0.046(2) 0.0001(18) -0.0042(19) -0.008(2)
C3A 0.041(2) 0.057(3) 0.033(2) 0.0076(18) 0.0045(18) -0.011(2)
C3B 0.040(2) 0.055(3) 0.036(2) 0.0029(18) 0.0020(16) -0.006(2)
C4 0.051(3) 0.061(3) 0.041(2) 0.005(2) -0.005(2) -0.007(3)
C5 0.080(4) 0.092(4) 0.043(3) 0.007(3) -0.003(2) 0.008(4)
C6 0.072(4) 0.093(4) 0.038(2) -0.010(2) -0.001(2) 0.001(4)
C6A 0.059(3) 0.060(3) 0.047(3) -0.011(2) -0.004(2) -0.007(3)
C7 0.072(4) 0.062(3) 0.047(3) -0.011(2) -0.003(2) 0.009(3)
C7A 0.042(2) 0.079(4) 0.041(2) -0.004(2) 0.009(2) -0.001(3)
C8 0.100(5) 0.065(4) 0.060(3) 0.003(3) -0.026(3) 0.008(4)
C9 0.030(2) 0.034(2) 0.037(2) 0.0031(16) 0.0047(16) -0.0005(19)
C10 0.031(2) 0.038(2) 0.040(2) -0.0005(17) 0.0052(17) 0.001(2)
C11 0.029(2) 0.039(2) 0.047(2) 0.0012(18) -0.0019(17) 0.0025(18)
C12 0.036(2) 0.030(2) 0.038(2) 0.0009(16) -0.0012(17) -0.0030(18)
C13 0.039(2) 0.043(3) 0.042(2) -0.0034(17) 0.0046(17) 0.009(2)
C14 0.034(2) 0.045(3) 0.038(2) 0.0016(17) -0.0030(17) 0.006(2)
C15 0.051(3) 0.045(3) 0.050(2) 0.004(2) -0.017(2) 0.002(2)
O2 0.0403(16) 0.0545(19) 0.0393(16) 0.0079(13) -0.0024(13) -0.0088(16)
O12 0.0450(17) 0.0477(18) 0.0381(15) -0.0052(12) -0.0076(12) 0.0045(15)
F3A 0.089(2) 0.0593(19) 0.0455(15) -0.0042(12) -0.0065(14) 0.0313(18)
F3B 0.095(2) 0.073(2) 0.0560(17) 0.0128(15) -0.0215(15) -0.0436(19)

loop_
_atom_type_symbol
_atom_type_description
_atom_type_scat_dispersion_real
_atom_type_scat_dispersion_imag
_atom_type_scat_source
C C 0.0033 0.0016 'International Tables Vol C Tables 4.2.6.8 and 6.1.1.4'
H H 0.0000 0.0000 'International Tables Vol C Tables 4.2.6.8 and 6.1.1.4'
O O 0.0106 0.0060 'International Tables Vol C Tables 4.2.6.8 and 6.1.1.4'
F F 0.0171 0.0103 'International Tables Vol C Tables 4.2.6.8 and 6.1.1.4'

loop_
_geom_angle_atom_site_label_1
_geom_angle_atom_site_label_2
_geom_angle_atom_site_label_3
_geom_angle
C2 C1 C7A 105.3(4)
C2 C1 H1 110.7
C7A C1 H1 110.7
C2 C1 H1' 110.7
C7A C1 H1' 110.7
H1 C1 H1' 108.8
O2 C2 C9 110.2(3)
O2 C2 C1 110.0(4)
C9 C2 C1 117.2(3)
O2 C2 C3 103.8(3)
C9 C2 C3 114.4(3)
C1 C2 C3 100.2(3)
F3A C3 F3B 105.3(3)
F3A C3 C3A 113.2(4)
F3B C3 C3A 109.4(3)
F3A C3 C2 113.3(3)
F3B C3 C2 107.6(3)
C3A C3 C2 107.8(4)
C3 C3A C7A 104.0(3)
C3 C3A C3B 115.8(3)
C7A C3A C3B 107.2(4)
C3 C3A H3A 109.9
C7A C3A H3A 109.9
C3B C3A H3A 109.9
C4 C3B C6A 105.4(3)
C4 C3B C3A 114.0(4)
C6A C3B C3A 103.3(4)
C4 C3B H3B 111.2
C6A C3B H3B 111.2
C3A C3B H3B 111.2
C8 C4 C3B 126.2(4)
C8 C4 C5 125.7(5)
C3B C4 C5 108.0(4)
C6 C5 C4 104.9(4)
C6 C5 H5' 110.8
C4 C5 H5' 110.8
C6 C5 H5 110.8
C4 C5 H5 110.8
H5' C5 H5 108.8
C5 C6 C6A 103.9(4)
C5 C6 H6' 111.0
C6A C6 H6' 111.0
C5 C6 H6 111.0
C6A C6 H6 111.0
H6' C6 H6 109.0
C7 C6A C3B 105.8(4)
C7 C6A C6 117.2(4)
C3B C6A C6 102.3(4)
C7 C6A H6A 110.4
C3B C6A H6A 110.4
C6 C6A H6A 110.4
C6A C7 C7A 105.5(4)
C6A C7 H7 110.6
C7A C7 H7 110.6
C6A C7 H7' 110.6
C7A C7 H7' 110.6
H7 C7 H7' 108.8
C7 C7A C3A 106.3(4)
C7 C7A C1 115.5(4)
C3A C7A C1 106.8(3)
C7 C7A H7A 109.3
C3A C7A H7A 109.3
C1 C7A H7A 109.3
C4 C8 H8' 120.0
C4 C8 H8 120.0
H8' C8 H8 120.0
C10 C9 C14 117.5(3)
C10 C9 C2 123.2(3)
C14 C9 C2 119.2(3)
C9 C10 C11 121.9(4)
C9 C10 H10 119.0
C11 C10 H10 119.0
C12 C11 C10 119.3(4)
C12 C11 H11 120.3
C10 C11 H11 120.3
O12 C12 C13 116.3(3)
O12 C12 C11 124.2(4)
C13 C12 C11 119.5(4)
C14 C13 C12 120.3(4)
C14 C13 H13 119.8
C12 C13 H13 119.8
C13 C14 C9 121.3(4)
C13 C14 H14 119.3
C9 C14 H14 119.3
O12 C15 H15A 109.5
O12 C15 H15B 109.5
H15A C15 H15B 109.5
O12 C15 H15C 109.5
H15A C15 H15C 109.5
H15B C15 H15C 109.5
C2 O2 H2 109.5
C12 O12 C15 117.8(3)

loop_
_geom_bond_atom_site_label_1
_geom_bond_atom_site_label_2
_geom_bond_distance
C1 C2 1.534(6)
C1 C7A 1.551(6)
C1 H1 0.9700
C1 H1' 0.9700
C2 O2 1.433(5)
C2 C9 1.517(5)
C2 C3 1.538(6)
C3 F3A 1.357(5)
C3 F3B 1.367(5)
C3 C3A 1.516(6)
C3A C7A 1.542(7)
C3A C3B 1.547(6)
C3A H3A 0.9800
C3B C4 1.506(6)
C3B C6A 1.539(6)
C3B H3B 0.9800
C4 C8 1.310(7)
C4 C5 1.520(7)
C5 C6 1.510(9)
C5 H5' 0.9700
C5 H5 0.9700
C6 C6A 1.540(7)
C6 H6' 0.9700
C6 H6 0.9700
C6A C7 1.508(7)
C6A H6A 0.9800
C7 C7A 1.537(7)
C7 H7 0.9700
C7 H7' 0.9700
C7A H7A 0.9800
C8 H8' 0.9300
C8 H8 0.9300
C9 C10 1.378(6)
C9 C14 1.395(5)
C10 C11 1.389(6)
C10 H10 0.9300
C11 C12 1.386(6)
C11 H11 0.9300
C12 O12 1.372(5)
C12 C13 1.382(6)
C13 C14 1.374(5)
C13 H13 0.9300
C14 H14 0.9300
C15 O12 1.427(5)
C15 H15A 0.9600
C15 H15B 0.9600
C15 H15C 0.9600
O2 H2 0.8200

loop_
_geom_hbond_atom_site_label_D
_geom_hbond_atom_site_label_H
_geom_hbond_atom_site_label_A
_geom_hbond_distance_DH
_geom_hbond_distance_HA
_geom_hbond_distance_DA
_geom_hbond_angle_DHA
_geom_hbond_site_symmetry_A
O2 H2 O12 0.82 2.21 2.980(4) 157.7 3_546

loop_
_geom_torsion_atom_site_label_1
_geom_torsion_atom_site_label_2
_geom_torsion_atom_site_label_3
_geom_torsion_atom_site_label_4
_geom_torsion
C7A C1 C2 O2 72.1(5)
C7A C1 C2 C9 -161.0(4)
C7A C1 C2 C3 -36.8(5)
O2 C2 C3 F3A 51.8(4)
C9 C2 C3 F3A -68.2(4)
C1 C2 C3 F3A 165.5(3)
O2 C2 C3 F3B 167.9(3)
C9 C2 C3 F3B 47.8(4)
C1 C2 C3 F3B -78.4(4)
O2 C2 C3 C3A -74.2(4)
C9 C2 C3 C3A 165.7(3)
C1 C2 C3 C3A 39.5(4)
F3A C3 C3A C7A -152.3(4)
F3B C3 C3A C7A 90.6(4)
C2 C3 C3A C7A -26.1(4)
F3A C3 C3A C3B -35.1(5)
F3B C3 C3A C3B -152.2(4)
C2 C3 C3A C3B 91.1(5)
C3 C3A C3B C4 108.3(4)
C7A C3A C3B C4 -136.2(4)
C3 C3A C3B C6A -137.8(4)
C7A C3A C3B C6A -22.4(4)
C6A C3B C4 C8 166.9(6)
C3A C3B C4 C8 -80.6(6)
C6A C3B C4 C5 -11.1(5)
C3A C3B C4 C5 101.5(4)
C8 C4 C5 C6 168.3(6)
C3B C4 C5 C6 -13.8(6)
C4 C5 C6 C6A 33.2(6)
C4 C3B C6A C7 154.1(4)
C3A C3B C6A C7 34.2(4)
C4 C3B C6A C6 30.9(5)
C3A C3B C6A C6 -89.0(4)
C5 C6 C6A C7 -154.8(4)
C5 C6 C6A C3B -39.6(5)
C3B C6A C7 C7A -33.0(5)
C6 C6A C7 C7A 80.3(5)
C6A C7 C7A C3A 18.4(5)
C6A C7 C7A C1 136.6(4)
C3 C3A C7A C7 126.0(4)
C3B C3A C7A C7 2.9(4)
C3 C3A C7A C1 2.1(5)
C3B C3A C7A C1 -121.0(4)
C2 C1 C7A C7 -95.6(5)
C2 C1 C7A C3A 22.4(5)
O2 C2 C9 C10 128.5(4)
C1 C2 C9 C10 1.7(6)
C3 C2 C9 C10 -115.1(4)
O2 C2 C9 C14 -48.3(5)
C1 C2 C9 C14 -175.1(4)
C3 C2 C9 C14 68.1(5)
C14 C9 C10 C11 2.6(6)
C2 C9 C10 C11 -174.3(4)
C9 C10 C11 C12 -1.2(6)
C10 C11 C12 O12 179.0(4)
C10 C11 C12 C13 -1.4(6)
O12 C12 C13 C14 -177.9(4)
C11 C12 C13 C14 2.5(7)
C12 C13 C14 C9 -1.1(7)
C10 C9 C14 C13 -1.4(6)
C2 C9 C14 C13 175.6(4)
C13 C12 O12 C15 168.9(4)
C11 C12 O12 C15 -11.5(6)
